data_2002340
loop_
_publ_author_name
'Schiffler, S'
'Mueller-Buschbaum, Hk'

_publ_section_title
;
Isolierte quadratische Koordination von Pt2+ in Ba Nd2 Pt5.
;
_journal_name_full
;
Zeitschrift fuer Anorganische und Allgemeine Chemie
;
_journal_page_first 63
_journal_page_last 68
_journal_paper_doi 10.1002/zaac.19855230409
_journal_volume 523
_journal_year 1985
_chemical_formula_structural 'Ba Nd2 (Pt O5)'
_chemical_formula_sum 'Ba Nd2 O5 Pt'
_chemical_name_systematic 'Barium dineodymium platinate(II)'
_space_group_IT_number 117
_symmetry_cell_setting tetragonal
_symmetry_Int_Tables_number 117
_symmetry_space_group_name_Hall 'P -4 -2ab'
_symmetry_space_group_name_H-M 'P -4 b 2'
_cell_angle_alpha 90
_cell_angle_beta 90
_cell_angle_gamma 90
_cell_formula_units_Z 2
_cell_length_a 6.7569(6)
_cell_length_b 6.7569(6)
_cell_length_c 5.91191
_cell_volume 269.9
_refine_ls_R_factor_all 0.067
_cod_database_code 2002340

loop_
_symmetry_equiv_pos_as_xyz
x,y,z
1/2-x,1/2+y,z
-x,-y,z
1/2+x,1/2-y,z
-y,x,-z
1/2+y,1/2+x,-z
y,-x,-z
1/2-y,1/2-x,-z

loop_
_atom_site_label
_atom_site_type_symbol
_atom_site_symmetry_multiplicity
_atom_site_Wyckoff_symbol
_atom_site_fract_x
_atom_site_fract_y
_atom_site_fract_z
_atom_site_occupancy
_atom_site_attached_hydrogens
_atom_site_calc_flag
Ba1 Ba2+ 2 a 0. 0. 0. 1. 0 d
Nd1 Nd3+ 4 h 0.1744(2) 0.6744(2) 0.5 1. 0 d
Pt1 Pt2+ 2 c 0. 0.5 0. 1. 0 d
O1 O2- 8 i 0.368(6) 0.850(6) 0.749(4) 1. 0 d
O2 O2- 2 b 0. 0. 0.5 1. 0 d

loop_
_atom_type_symbol
_atom_type_oxidation_number
Ba2+ 2.000
Nd3+ 3.000
Pt2+ 2.000
O2- -2.000
